data_7128292
loop_
_publ_author_name
'Kundu, Samrat'
'Banerjee, Ankush'
'Pal, Shyam Chand'
'Ghosh, Meghna'
'Maji, Modhu Sudan'

_publ_section_title
;
 Cascade annulative \p-extension for the rapid construction of carbazole
 based polyaromatic hydrocarbons.
;
_journal_issue 47
_journal_name_full 'Chemical communications (Cambridge, England)'
_journal_page_first 5762
_journal_page_last 5765
_journal_paper_doi 10.1039/d1cc00668a
_journal_volume 57
_journal_year 2021
_chemical_formula_sum 'C34 H23 N O'
_chemical_formula_weight 461.53
_space_group_crystal_system triclinic
_space_group_IT_number 2
_space_group_name_Hall '-P 1'
_space_group_name_H-M_alt 'P -1'
_atom_sites_solution_hydrogens geom
_audit_block_doi 10.5517/ccdc.csd.cc27p447
_audit_creation_method SHELXL-2014/7
_audit_update_record
;
2021-04-30 deposited with the CCDC.	2021-05-06 downloaded from the CCDC.
;
_cell_angle_alpha 80.260(13)
_cell_angle_beta 67.268(13)
_cell_angle_gamma 85.10(2)
_cell_formula_units_Z 2
_cell_length_a 10.249(4)
_cell_length_b 10.824(6)
_cell_length_c 11.279(4)
_cell_measurement_reflns_used 4036
_cell_measurement_temperature 298(2)
_cell_measurement_theta_max 27.03
_cell_measurement_theta_min 2.30
_cell_volume 1137.1(9)
_computing_cell_refinement 'Bruker SAINT'
_computing_data_collection 'Bruker APEX2'
_computing_data_reduction 'Bruker SAINT'
_computing_molecular_graphics 'Bruker SHELXTL'
_computing_publication_material 'Bruker SHELXTL'
_computing_structure_refinement 'SHELXL-2014/7 (Sheldrick, 2014)'
_computing_structure_solution 'SHELXS-97 (Sheldrick 2008)'
_diffrn_ambient_temperature 298(2)
_diffrn_measured_fraction_theta_full 0.938
_diffrn_measured_fraction_theta_max 0.943
_diffrn_measurement_device_type 'Bruker APEX-II CCD'
_diffrn_measurement_method '\f and \w scans'
_diffrn_radiation_type MoK\a
_diffrn_radiation_wavelength 0.71073
_diffrn_reflns_av_R_equivalents 0.0571
_diffrn_reflns_av_unetI/netI 0.0531
_diffrn_reflns_Laue_measured_fraction_full 0.938
_diffrn_reflns_Laue_measured_fraction_max 0.943
_diffrn_reflns_limit_h_max 13
_diffrn_reflns_limit_h_min -13
_diffrn_reflns_limit_k_max 13
_diffrn_reflns_limit_k_min -13
_diffrn_reflns_limit_l_max 14
_diffrn_reflns_limit_l_min -14
_diffrn_reflns_number 15465
_diffrn_reflns_point_group_measured_fraction_full 0.938
_diffrn_reflns_point_group_measured_fraction_max 0.943
_diffrn_reflns_theta_full 25.242
_diffrn_reflns_theta_max 27.173
_diffrn_reflns_theta_min 2.155
_diffrn_source 'fine-focus sealed tube'
_exptl_absorpt_coefficient_mu 0.080
_exptl_absorpt_correction_T_max 0.7455
_exptl_absorpt_correction_T_min 0.6727
_exptl_absorpt_correction_type empirical
_exptl_absorpt_process_details 'SADABS 2.10 (Bruker 2003)'
_exptl_crystal_colour yellow
_exptl_crystal_density_diffrn 1.348
_exptl_crystal_description block
_exptl_crystal_F_000 484
_exptl_crystal_size_max 0.18
_exptl_crystal_size_mid 0.15
_exptl_crystal_size_min 0.12
_refine_diff_density_max 0.264
_refine_diff_density_min -0.187
_refine_diff_density_rms 0.049
_refine_ls_extinction_coef 0.009(3)
_refine_ls_extinction_expression Fc^*^=kFc[1+0.001xFc^2^\l^3^/sin(2\q)]^-1/4^
_refine_ls_extinction_method 'SHELXL-2014/7 (Sheldrick 2014'
_refine_ls_goodness_of_fit_ref 1.054
_refine_ls_hydrogen_treatment constr
_refine_ls_matrix_type full
_refine_ls_number_parameters 328
_refine_ls_number_reflns 4773
_refine_ls_number_restraints 0
_refine_ls_restrained_S_all 1.054
_refine_ls_R_factor_all 0.1253
_refine_ls_R_factor_gt 0.0613
_refine_ls_shift/su_max 0.000
_refine_ls_shift/su_mean 0.000
_refine_ls_structure_factor_coef Fsqd
_refine_ls_weighting_details 'w=1/[\s^2^(Fo^2^)+(0.0781P)^2^+0.1870P] where P=(Fo^2^+2Fc^2^)/3'
_refine_ls_weighting_scheme calc
_refine_ls_wR_factor_gt 0.1497
_refine_ls_wR_factor_ref 0.2084
_reflns_Friedel_coverage 0.000
_reflns_number_gt 2403
_reflns_number_total 4773
_reflns_threshold_expression 'I > 2\s(I)'
_cod_data_source_file d1cc00668a2.cif
_cod_data_source_block 2
_cod_depositor_comments 'Adding full bibliography for 7128291--7128294.cif.'
_cod_database_code 7128292
_shelx_shelxl_version_number 2014/7
_shelx_space_group_comment
;
The symmetry employed for this shelxl refinement is uniquely defined
by the following loop, which should always be used as a source of
symmetry information in preference to the above space-group names.
They are only intended as comments.
;

loop_
_space_group_symop_operation_xyz
'x, y, z'
'-x, -y, -z'

loop_
_atom_site_label
_atom_site_type_symbol
_atom_site_fract_x
_atom_site_fract_y
_atom_site_fract_z
_atom_site_U_iso_or_equiv
_atom_site_adp_type
_atom_site_occupancy
_atom_site_site_symmetry_order
_atom_site_calc_flag
_atom_site_refinement_flags_posn
_atom_site_refinement_flags_adp
_atom_site_refinement_flags_occupancy
_atom_site_disorder_assembly
_atom_site_disorder_group
O1 O 0.3144(2) 0.04253(18) 0.6308(2) 0.0811(7) Uani 1 1 d . . . . .
N1 N 0.4648(2) 0.91773(19) 0.2158(2) 0.0615(6) Uani 1 1 d . . . . .
C1 C 0.5917(3) 0.9050(3) 0.1130(3) 0.0610(7) Uani 1 1 d . . . . .
C2 C 0.6768(4) 0.9985(3) 0.0251(3) 0.0771(9) Uani 1 1 d . . . . .
H2 H 0.6515 1.0825 0.0304 0.092 Uiso 1 1 calc R U . . .
C4 C 0.8361(3) 0.8397(3) -0.0798(3) 0.0725(8) Uani 1 1 d . . . . .
H4 H 0.9197 0.8187 -0.1452 0.087 Uiso 1 1 calc R U . . .
C5 C 0.7503(3) 0.7462(3) 0.0063(3) 0.0635(7) Uani 1 1 d . . . . .
H5 H 0.7749 0.6626 -0.0024 0.076 Uiso 1 1 calc R U . . .
C6 C 0.6260(3) 0.7771(2) 0.1068(3) 0.0545(6) Uani 1 1 d . . . . .
C7 C 0.5156(3) 0.7097(2) 0.2154(2) 0.0489(6) Uani 1 1 d . . . . .
C8 C 0.4971(2) 0.5820(2) 0.2673(2) 0.0463(6) Uani 1 1 d . . . . .
C9 C 0.3808(2) 0.5443(2) 0.3819(2) 0.0453(6) Uani 1 1 d . . . . .
C10 C 0.3622(2) 0.4162(2) 0.4526(2) 0.0454(6) Uani 1 1 d . . . . .
C11 C 0.2316(2) 0.3775(2) 0.5495(2) 0.0485(6) Uani 1 1 d . . . . .
C12 C 0.1164(2) 0.4699(3) 0.5910(2) 0.0505(6) Uani 1 1 d . . . . .
C13 C -0.0145(3) 0.4371(3) 0.6868(3) 0.0623(7) Uani 1 1 d . . . . .
H13 H -0.0307 0.3535 0.7239 0.075 Uiso 1 1 calc R U . . .
C14 C -0.1211(3) 0.5251(3) 0.7285(3) 0.0676(8) Uani 1 1 d . . . . .
H14 H -0.2074 0.5006 0.7938 0.081 Uiso 1 1 calc R U . . .
C15 C -0.1008(3) 0.6471(3) 0.6747(3) 0.0645(8) Uani 1 1 d . . . . .
H15 H -0.1738 0.7057 0.7027 0.077 Uiso 1 1 calc R U . . .
C16 C 0.0282(3) 0.6860(3) 0.5780(3) 0.0550(6) Uani 1 1 d . . . . .
C17 C 0.0495(3) 0.8124(3) 0.5174(3) 0.0688(8) Uani 1 1 d . . . . .
H17 H -0.0238 0.8709 0.5444 0.083 Uiso 1 1 calc R U . . .
C18 C 0.1718(3) 0.8499(3) 0.4225(3) 0.0676(8) Uani 1 1 d . . . . .
H18 H 0.1816 0.9336 0.3848 0.081 Uiso 1 1 calc R U . . .
C19 C 0.2882(3) 0.7639(2) 0.3778(3) 0.0533(6) Uani 1 1 d . . . . .
C20 C 0.4169(3) 0.7996(2) 0.2771(3) 0.0533(6) Uani 1 1 d . . . . .
C21 C 0.1401(2) 0.5964(2) 0.5345(2) 0.0495(6) Uani 1 1 d . . . . .
C22 C 0.2717(2) 0.6358(2) 0.4324(2) 0.0473(6) Uani 1 1 d . . . . .
C23 C 0.6017(2) 0.4926(2) 0.1901(2) 0.0457(6) Uani 1 1 d . . . . .
C24 C 0.7390(3) 0.4820(3) 0.1852(3) 0.0589(7) Uani 1 1 d . . . . .
H24 H 0.7670 0.5308 0.2312 0.071 Uiso 1 1 calc R U . . .
C25 C 0.8347(3) 0.4000(3) 0.1128(3) 0.0716(9) Uani 1 1 d . . . . .
H25 H 0.9264 0.3923 0.1111 0.086 Uiso 1 1 calc R U . . .
C26 C 0.7937(4) 0.3294(3) 0.0429(3) 0.0777(10) Uani 1 1 d . . . . .
H26 H 0.8577 0.2733 -0.0055 0.093 Uiso 1 1 calc R U . . .
C27 C 0.6594(4) 0.3415(3) 0.0443(3) 0.0708(9) Uani 1 1 d . . . . .
H27 H 0.6331 0.2953 -0.0051 0.085 Uiso 1 1 calc R U . . .
C28 C 0.5632(3) 0.4215(2) 0.1182(2) 0.0522(6) Uani 1 1 d . . . . .
H28 H 0.4714 0.4280 0.1201 0.063 Uiso 1 1 calc R U . . .
C29 C 0.4735(3) 0.3269(2) 0.4317(2) 0.0507(6) Uani 1 1 d . . . . .
H29 H 0.5635 0.3515 0.3740 0.061 Uiso 1 1 calc R U . . .
C30 C 0.4553(3) 0.2058(2) 0.4922(2) 0.0545(6) Uani 1 1 d . . . . .
H30 H 0.5316 0.1493 0.4746 0.065 Uiso 1 1 calc R U . . .
C31 C 0.3224(3) 0.1673(2) 0.5802(3) 0.0567(7) Uani 1 1 d . . . . .
C32 C 0.2133(3) 0.2526(3) 0.6109(3) 0.0560(6) Uani 1 1 d . . . . .
H32 H 0.1255 0.2277 0.6733 0.067 Uiso 1 1 calc R U . . .
C33 C 0.1811(4) -0.0026(3) 0.7220(4) 0.0955(12) Uani 1 1 d . . . . .
H33A H 0.1519 0.0401 0.7965 0.143 Uiso 1 1 calc R U . . .
H33B H 0.1891 -0.0910 0.7487 0.143 Uiso 1 1 calc R U . . .
H33C H 0.1122 0.0127 0.6825 0.143 Uiso 1 1 calc R U . . .
C34 C 0.4179(3) 1.0378(3) 0.2628(3) 0.0785(9) Uani 1 1 d . . . . .
H34A H 0.3516 1.0779 0.2265 0.118 Uiso 1 1 calc R U . . .
H34B H 0.4980 1.0904 0.2368 0.118 Uiso 1 1 calc R U . . .
H34C H 0.3732 1.0240 0.3559 0.118 Uiso 1 1 calc R U . . .
C3 C 0.7989(4) 0.9646(3) -0.0697(3) 0.0813(10) Uani 1 1 d . . . . .
H3 H 0.8581 1.0264 -0.1285 0.098 Uiso 1 1 calc R U . . .

loop_
_atom_site_aniso_label
_atom_site_aniso_U_11
_atom_site_aniso_U_22
_atom_site_aniso_U_33
_atom_site_aniso_U_23
_atom_site_aniso_U_13
_atom_site_aniso_U_12
O1 0.0699(14) 0.0579(12) 0.0923(15) 0.0071(11) -0.0137(12) 0.0019(11)
N1 0.0649(14) 0.0419(11) 0.0724(15) -0.0118(10) -0.0203(12) 0.0047(10)
C1 0.0623(17) 0.0504(15) 0.0679(18) -0.0108(13) -0.0216(14) 0.0009(13)
C2 0.085(2) 0.0471(15) 0.087(2) -0.0058(15) -0.0199(18) -0.0057(15)
C4 0.0673(19) 0.0634(18) 0.0713(19) -0.0057(15) -0.0104(15) -0.0056(15)
C5 0.0642(17) 0.0564(16) 0.0609(17) -0.0118(13) -0.0135(14) 0.0025(13)
C6 0.0568(16) 0.0467(14) 0.0578(15) -0.0081(11) -0.0194(12) -0.0004(12)
C7 0.0504(14) 0.0440(13) 0.0542(14) -0.0125(11) -0.0207(12) 0.0043(11)
C8 0.0424(13) 0.0465(13) 0.0531(14) -0.0141(11) -0.0197(11) 0.0046(10)
C9 0.0415(13) 0.0461(13) 0.0521(14) -0.0120(11) -0.0210(11) 0.0041(10)
C10 0.0424(13) 0.0514(14) 0.0450(13) -0.0127(11) -0.0183(11) 0.0061(11)
C11 0.0443(13) 0.0569(15) 0.0485(13) -0.0130(11) -0.0213(11) 0.0053(11)
C12 0.0445(13) 0.0642(16) 0.0463(13) -0.0144(12) -0.0197(11) 0.0049(12)
C13 0.0483(15) 0.0786(19) 0.0541(16) -0.0108(14) -0.0142(12) 0.0056(14)
C14 0.0478(16) 0.093(2) 0.0548(16) -0.0193(16) -0.0113(13) 0.0130(15)
C15 0.0521(16) 0.082(2) 0.0614(17) -0.0290(16) -0.0207(13) 0.0237(15)
C16 0.0477(14) 0.0655(17) 0.0564(15) -0.0248(13) -0.0211(12) 0.0140(12)
C17 0.0583(18) 0.0655(18) 0.081(2) -0.0300(16) -0.0223(15) 0.0233(14)
C18 0.0592(18) 0.0529(16) 0.085(2) -0.0196(15) -0.0216(16) 0.0165(13)
C19 0.0499(14) 0.0511(14) 0.0618(16) -0.0182(12) -0.0223(12) 0.0090(12)
C20 0.0570(15) 0.0460(14) 0.0603(16) -0.0149(12) -0.0244(13) 0.0057(12)
C21 0.0423(13) 0.0617(16) 0.0498(14) -0.0210(12) -0.0208(11) 0.0122(11)
C22 0.0434(13) 0.0496(14) 0.0539(14) -0.0172(11) -0.0215(11) 0.0065(11)
C23 0.0483(13) 0.0391(12) 0.0457(13) -0.0031(10) -0.0154(11) 0.0018(10)
C24 0.0503(15) 0.0615(16) 0.0627(16) -0.0094(13) -0.0200(13) 0.0045(13)
C25 0.0503(16) 0.0693(19) 0.0739(19) -0.0010(16) -0.0078(14) 0.0155(14)
C26 0.090(2) 0.0550(17) 0.0615(19) -0.0087(14) -0.0048(17) 0.0206(17)
C27 0.103(3) 0.0490(15) 0.0578(17) -0.0173(13) -0.0268(17) 0.0108(16)
C28 0.0615(16) 0.0430(13) 0.0519(14) -0.0068(11) -0.0222(12) 0.0029(11)
C29 0.0447(13) 0.0519(14) 0.0527(14) -0.0080(11) -0.0170(11) 0.0067(11)
C30 0.0499(15) 0.0525(14) 0.0583(15) -0.0084(12) -0.0203(12) 0.0135(12)
C31 0.0569(16) 0.0500(15) 0.0609(16) -0.0035(12) -0.0225(13) 0.0029(12)
C32 0.0444(14) 0.0609(16) 0.0572(15) -0.0049(12) -0.0150(12) -0.0001(12)
C33 0.080(2) 0.081(2) 0.097(3) 0.0184(19) -0.013(2) -0.0116(19)
C34 0.084(2) 0.0495(16) 0.099(2) -0.0270(16) -0.0279(19) 0.0117(15)
C3 0.081(2) 0.0627(19) 0.082(2) -0.0005(16) -0.0132(18) -0.0113(17)

loop_
_atom_type_symbol
_atom_type_description
_atom_type_scat_dispersion_real
_atom_type_scat_dispersion_imag
_atom_type_scat_source
C C 0.0033 0.0016 'International Tables Vol C Tables 4.2.6.8 and 6.1.1.4'
H H 0.0000 0.0000 'International Tables Vol C Tables 4.2.6.8 and 6.1.1.4'
N N 0.0061 0.0033 'International Tables Vol C Tables 4.2.6.8 and 6.1.1.4'
O O 0.0106 0.0060 'International Tables Vol C Tables 4.2.6.8 and 6.1.1.4'

loop_
_geom_angle_atom_site_label_1
_geom_angle_atom_site_label_2
_geom_angle_atom_site_label_3
_geom_angle
_geom_angle_site_symmetry_1
_geom_angle_site_symmetry_3
_geom_angle_publ_flag
C31 O1 C33 117.6(2) . . ?
C20 N1 C1 108.3(2) . . ?
C20 N1 C34 128.5(2) . . ?
C1 N1 C34 121.5(2) . . ?
C2 C1 N1 128.2(3) . . ?
C2 C1 C6 122.3(3) . . ?
N1 C1 C6 109.6(2) . . ?
C3 C2 C1 118.4(3) . . ?
C3 C2 H2 120.8 . . ?
C1 C2 H2 120.8 . . ?
C5 C4 C3 120.6(3) . . ?
C5 C4 H4 119.7 . . ?
C3 C4 H4 119.7 . . ?
C4 C5 C6 120.0(3) . . ?
C4 C5 H5 120.0 . . ?
C6 C5 H5 120.0 . . ?
C5 C6 C1 117.6(3) . . ?
C5 C6 C7 136.5(2) . . ?
C1 C6 C7 106.0(2) . . ?
C20 C7 C8 120.1(2) . . ?
C20 C7 C6 106.9(2) . . ?
C8 C7 C6 133.0(2) . . ?
C9 C8 C7 120.0(2) . . ?
C9 C8 C23 123.6(2) . . ?
C7 C8 C23 116.2(2) . . ?
C8 C9 C22 118.4(2) . . ?
C8 C9 C10 124.0(2) . . ?
C22 C9 C10 117.6(2) . . ?
C29 C10 C11 116.2(2) . . ?
C29 C10 C9 122.6(2) . . ?
C11 C10 C9 121.2(2) . . ?
C32 C11 C10 120.4(2) . . ?
C32 C11 C12 120.0(2) . . ?
C10 C11 C12 119.5(2) . . ?
C13 C12 C21 118.9(2) . . ?
C13 C12 C11 122.0(3) . . ?
C21 C12 C11 119.1(2) . . ?
C14 C13 C12 121.7(3) . . ?
C14 C13 H13 119.1 . . ?
C12 C13 H13 119.1 . . ?
C15 C14 C13 120.2(3) . . ?
C15 C14 H14 119.9 . . ?
C13 C14 H14 119.9 . . ?
C14 C15 C16 120.8(3) . . ?
C14 C15 H15 119.6 . . ?
C16 C15 H15 119.6 . . ?
C15 C16 C17 121.4(2) . . ?
C15 C16 C21 119.8(3) . . ?
C17 C16 C21 118.8(2) . . ?
C18 C17 C16 121.8(2) . . ?
C18 C17 H17 119.1 . . ?
C16 C17 H17 119.1 . . ?
C17 C18 C19 121.4(3) . . ?
C17 C18 H18 119.3 . . ?
C19 C18 H18 119.3 . . ?
C20 C19 C22 117.9(2) . . ?
C20 C19 C18 122.8(2) . . ?
C22 C19 C18 119.2(2) . . ?
N1 C20 C19 129.5(2) . . ?
N1 C20 C7 109.2(2) . . ?
C19 C20 C7 121.1(2) . . ?
C12 C21 C16 118.5(2) . . ?
C12 C21 C22 121.6(2) . . ?
C16 C21 C22 119.8(2) . . ?
C19 C22 C21 119.0(2) . . ?
C19 C22 C9 121.0(2) . . ?
C21 C22 C9 119.8(2) . . ?
C24 C23 C28 118.7(2) . . ?
C24 C23 C8 121.3(2) . . ?
C28 C23 C8 120.0(2) . . ?
C25 C24 C23 120.7(3) . . ?
C25 C24 H24 119.7 . . ?
C23 C24 H24 119.7 . . ?
C24 C25 C26 119.5(3) . . ?
C24 C25 H25 120.2 . . ?
C26 C25 H25 120.2 . . ?
C27 C26 C25 120.3(3) . . ?
C27 C26 H26 119.8 . . ?
C25 C26 H26 119.9 . . ?
C26 C27 C28 120.2(3) . . ?
C26 C27 H27 119.9 . . ?
C28 C27 H27 119.9 . . ?
C27 C28 C23 120.5(3) . . ?
C27 C28 H28 119.7 . . ?
C23 C28 H28 119.7 . . ?
C30 C29 C10 122.9(2) . . ?
C30 C29 H29 118.6 . . ?
C10 C29 H29 118.6 . . ?
C29 C30 C31 119.7(2) . . ?
C29 C30 H30 120.1 . . ?
C31 C30 H30 120.1 . . ?
C32 C31 O1 125.4(2) . . ?
C32 C31 C30 119.6(2) . . ?
O1 C31 C30 115.0(2) . . ?
C31 C32 C11 120.8(2) . . ?
C31 C32 H32 119.6 . . ?
C11 C32 H32 119.6 . . ?
O1 C33 H33A 109.5 . . ?
O1 C33 H33B 109.5 . . ?
H33A C33 H33B 109.5 . . ?
O1 C33 H33C 109.5 . . ?
H33A C33 H33C 109.5 . . ?
H33B C33 H33C 109.5 . . ?
N1 C34 H34A 109.5 . . ?
N1 C34 H34B 109.5 . . ?
H34A C34 H34B 109.5 . . ?
N1 C34 H34C 109.5 . . ?
H34A C34 H34C 109.5 . . ?
H34B C34 H34C 109.5 . . ?
C2 C3 C4 121.1(3) . . ?
C2 C3 H3 119.4 . . ?
C4 C3 H3 119.4 . . ?

loop_
_geom_bond_atom_site_label_1
_geom_bond_atom_site_label_2
_geom_bond_distance
_geom_bond_site_symmetry_2
_geom_bond_publ_flag
O1 C31 1.370(3) . ?
O1 C33 1.422(3) . ?
N1 C20 1.378(3) . ?
N1 C1 1.384(3) . ?
N1 C34 1.459(3) . ?
C1 C2 1.382(4) . ?
C1 C6 1.405(4) . ?
C2 C3 1.365(4) . ?
C2 H2 0.9300 . ?
C4 C5 1.378(4) . ?
C4 C3 1.384(4) . ?
C4 H4 0.9300 . ?
C5 C6 1.400(4) . ?
C5 H5 0.9300 . ?
C6 C7 1.442(3) . ?
C7 C20 1.404(3) . ?
C7 C8 1.405(3) . ?
C8 C9 1.404(3) . ?
C8 C23 1.493(3) . ?
C9 C22 1.438(3) . ?
C9 C10 1.465(3) . ?
C10 C29 1.404(3) . ?
C10 C11 1.404(3) . ?
C11 C32 1.403(4) . ?
C11 C12 1.464(3) . ?
C12 C13 1.387(3) . ?
C12 C21 1.408(4) . ?
C13 C14 1.378(4) . ?
C13 H13 0.9300 . ?
C14 C15 1.354(4) . ?
C14 H14 0.9300 . ?
C15 C16 1.393(4) . ?
C15 H15 0.9300 . ?
C16 C17 1.417(4) . ?
C16 C21 1.425(3) . ?
C17 C18 1.336(4) . ?
C17 H17 0.9300 . ?
C18 C19 1.431(3) . ?
C18 H18 0.9300 . ?
C19 C20 1.400(4) . ?
C19 C22 1.414(4) . ?
C21 C22 1.434(3) . ?
C23 C24 1.382(4) . ?
C23 C28 1.384(3) . ?
C24 C25 1.376(4) . ?
C24 H24 0.9300 . ?
C25 C26 1.378(4) . ?
C25 H25 0.9300 . ?
C26 C27 1.365(5) . ?
C26 H26 0.9300 . ?
C27 C28 1.371(4) . ?
C27 H27 0.9300 . ?
C28 H28 0.9300 . ?
C29 C30 1.364(4) . ?
C29 H29 0.9300 . ?
C30 C31 1.388(3) . ?
C30 H30 0.9300 . ?
C31 C32 1.362(4) . ?
C32 H32 0.9300 . ?
C33 H33A 0.9600 . ?
C33 H33B 0.9600 . ?
C33 H33C 0.9600 . ?
C34 H34A 0.9600 . ?
C34 H34B 0.9600 . ?
C34 H34C 0.9600 . ?
C3 H3 0.9300 . ?
